data_7205604
loop_
_publ_author_name
'Dobrza\'nska, Liliana'

_publ_section_title
;
 Anion directed supramolecular architectures of silver(i) complexes
 with 1,3-bis(imidazol-1-ylmethyl)-2,4,6-trimethylbenzene and a
 reversible, solvent-induced structural change during a
 single-crystal-to-single-crystal transformation
;
_journal_issue 7
_journal_name_full CrystEngComm
_journal_page_first 2303
_journal_paper_doi 10.1039/c0ce00469c
_journal_volume 13
_journal_year 2011
_chemical_formula_moiety 'C19 H23 Ag N4 O2'
_chemical_formula_sum 'C19 H23 Ag N4 O2'
_chemical_formula_weight 447.28
_chemical_name_common work
_chemical_name_systematic
;
?
;
_space_group_IT_number 2
_symmetry_cell_setting triclinic
_symmetry_space_group_name_Hall '-P 1'
_symmetry_space_group_name_H-M 'P -1'
_atom_sites_solution_hydrogens geom
_atom_sites_solution_primary direct
_atom_sites_solution_secondary difmap
_audit_creation_method SHELXL-97
_cell_angle_alpha 69.008(16)
_cell_angle_beta 77.512(17)
_cell_angle_gamma 82.171(17)
_cell_formula_units_Z 2
_cell_length_a 9.054(10)
_cell_length_b 10.406(11)
_cell_length_c 10.574(11)
_cell_measurement_reflns_used 2064
_cell_measurement_temperature 100(2)
_cell_measurement_theta_max 24.121
_cell_measurement_theta_min 2.412
_cell_volume 906.2(17)
_computing_cell_refinement 'SAINT (Bruker, 2002)'
_computing_data_collection 'SMART (Bruker, 2001)'
_computing_data_reduction SAINT
_computing_molecular_graphics 'Mercury (Macrae, 2008)'
_computing_structure_refinement 'SHELXL-97 (Sheldrick, 2008)'
_computing_structure_solution 'SHELXS-97 (Sheldrick, 2008)'
_diffrn_ambient_temperature 100(2)
_diffrn_measured_fraction_theta_full 0.975
_diffrn_measured_fraction_theta_max 0.975
_diffrn_measurement_device_type 'Bruker APEX CCD area-detector'
_diffrn_measurement_method \w
_diffrn_radiation_monochromator graphite
_diffrn_radiation_source 'fine-focus sealed tube'
_diffrn_radiation_type MoK\a
_diffrn_radiation_wavelength 0.71073
_diffrn_reflns_av_R_equivalents 0.0490
_diffrn_reflns_av_sigmaI/netI 0.0742
_diffrn_reflns_limit_h_max 10
_diffrn_reflns_limit_h_min -10
_diffrn_reflns_limit_k_max 12
_diffrn_reflns_limit_k_min -12
_diffrn_reflns_limit_l_max 12
_diffrn_reflns_limit_l_min -12
_diffrn_reflns_number 6755
_diffrn_reflns_theta_full 25.45
_diffrn_reflns_theta_max 25.45
_diffrn_reflns_theta_min 2.10
_exptl_absorpt_coefficient_mu 1.134
_exptl_absorpt_correction_T_max 0.7805
_exptl_absorpt_correction_T_min 0.7201
_exptl_absorpt_correction_type multi-scan
_exptl_absorpt_process_details 'SADABS (Sheldrick, 1997)'
_exptl_crystal_colour colorless
_exptl_crystal_density_diffrn 1.639
_exptl_crystal_density_method 'not measured'
_exptl_crystal_description block
_exptl_crystal_F_000 456
_exptl_crystal_size_max 0.31
_exptl_crystal_size_mid 0.25
_exptl_crystal_size_min 0.23
_refine_diff_density_max 1.405
_refine_diff_density_min -1.025
_refine_diff_density_rms 0.162
_refine_ls_extinction_method none
_refine_ls_goodness_of_fit_ref 1.087
_refine_ls_hydrogen_treatment constr
_refine_ls_matrix_type full
_refine_ls_number_parameters 239
_refine_ls_number_reflns 3268
_refine_ls_number_restraints 0
_refine_ls_restrained_S_all 1.087
_refine_ls_R_factor_all 0.0738
_refine_ls_R_factor_gt 0.0640
_refine_ls_shift/su_max 0.001
_refine_ls_shift/su_mean 0.000
_refine_ls_structure_factor_coef Fsqd
_refine_ls_weighting_details 'calc w=1/[\s^2^(Fo^2^)+(0.0817P)^2^+3.0575P] where P=(Fo^2^+2Fc^2^)/3'
_refine_ls_weighting_scheme calc
_refine_ls_wR_factor_gt 0.1598
_refine_ls_wR_factor_ref 0.1653
_reflns_number_gt 2830
_reflns_number_total 3268
_reflns_threshold_expression >2sigma(I)
_cod_data_source_file c0ce00469c.txt
_cod_data_source_block 4
_cod_original_sg_symbol_H-M P-1
_cod_database_code 7205604

loop_
_symmetry_equiv_pos_as_xyz
'x, y, z'
'-x, -y, -z'

loop_
_atom_site_label
_atom_site_type_symbol
_atom_site_fract_x
_atom_site_fract_y
_atom_site_fract_z
_atom_site_U_iso_or_equiv
_atom_site_adp_type
_atom_site_occupancy
_atom_site_symmetry_multiplicity
_atom_site_calc_flag
_atom_site_refinement_flags
_atom_site_disorder_assembly
_atom_site_disorder_group
Ag1 Ag 0.32228(6) 0.37027(5) 0.00766(6) 0.0288(2) Uani 1 1 d . . .
N1 N 0.1988(7) 0.5180(6) 0.1048(6) 0.0274(13) Uani 1 1 d . . .
C2 C 0.2671(8) 0.5662(7) 0.1745(7) 0.0282(16) Uani 1 1 d . . .
H2 H 0.3618 0.5297 0.2019 0.034 Uiso 1 1 calc R . .
N3 N 0.1840(7) 0.6757(6) 0.2023(6) 0.0265(13) Uani 1 1 d . . .
C4 C 0.0548(8) 0.6967(7) 0.1476(7) 0.0270(15) Uani 1 1 d . . .
H4 H -0.0262 0.7641 0.1525 0.032 Uiso 1 1 calc R . .
C5 C 0.0663(8) 0.6021(7) 0.0852(7) 0.0261(15) Uani 1 1 d . . .
H5 H -0.0055 0.5941 0.0353 0.031 Uiso 1 1 calc R . .
C6 C 0.2311(8) 0.7597(7) 0.2717(8) 0.0278(16) Uani 1 1 d . . .
H6A H 0.2895 0.8362 0.2023 0.033 Uiso 1 1 calc R . .
H6B H 0.2978 0.7019 0.3365 0.033 Uiso 1 1 calc R . .
C7 C 0.0949(7) 0.8179(7) 0.3496(7) 0.0219(14) Uani 1 1 d . . .
C8 C 0.0321(8) 0.7375(7) 0.4830(7) 0.0261(15) Uani 1 1 d . . .
C9 C -0.0995(8) 0.7866(7) 0.5525(7) 0.0261(15) Uani 1 1 d . . .
H9 H -0.1424 0.7304 0.6425 0.031 Uiso 1 1 calc R . .
C10 C -0.1703(8) 0.9167(8) 0.4931(7) 0.0286(16) Uani 1 1 d . . .
C11 C -0.1026(8) 0.9994(7) 0.3624(7) 0.0255(15) Uani 1 1 d . . .
C12 C 0.0278(7) 0.9495(7) 0.2884(7) 0.0226(14) Uani 1 1 d . . .
C13 C 0.0944(9) 1.0380(7) 0.1445(7) 0.0299(16) Uani 1 1 d . . .
H13A H 0.1590 1.1038 0.1494 0.045 Uiso 1 1 calc R . .
H13B H 0.0124 1.0884 0.0956 0.045 Uiso 1 1 calc R . .
H13C H 0.1552 0.9793 0.0952 0.045 Uiso 1 1 calc R . .
C14 C 0.1055(9) 0.5969(7) 0.5544(8) 0.0330(17) Uani 1 1 d . . .
H14A H 0.0402 0.5517 0.6424 0.050 Uiso 1 1 calc R . .
H14B H 0.2044 0.6084 0.5712 0.050 Uiso 1 1 calc R . .
H14C H 0.1191 0.5401 0.4957 0.050 Uiso 1 1 calc R . .
C15 C -0.3125(8) 0.9641(9) 0.5714(8) 0.0388(19) Uani 1 1 d . . .
H15A H -0.3547 0.8852 0.6491 0.058 Uiso 1 1 calc R . .
H15B H -0.3866 1.0047 0.5103 0.058 Uiso 1 1 calc R . .
H15C H -0.2894 1.0333 0.6061 0.058 Uiso 1 1 calc R . .
C16 C -0.1711(8) 1.1453(7) 0.2989(8) 0.0292(16) Uani 1 1 d . . .
H16A H -0.2130 1.1843 0.3730 0.035 Uiso 1 1 calc R . .
H16B H -0.0898 1.2038 0.2351 0.035 Uiso 1 1 calc R . .
N17 N -0.2923(6) 1.1501(6) 0.2232(6) 0.0257(13) Uani 1 1 d . . .
C18 C -0.3912(8) 1.2610(7) 0.1817(7) 0.0270(16) Uani 1 1 d . . .
H18 H -0.3956 1.3427 0.2033 0.032 Uiso 1 1 calc R . .
N19 N -0.4802(7) 1.2410(6) 0.1079(6) 0.0259(13) Uani 1 1 d . . .
C20 C -0.4339(8) 1.1118(8) 0.0998(7) 0.0289(16) Uani 1 1 d . . .
H20 H -0.4765 1.0688 0.0518 0.035 Uiso 1 1 calc R . .
C21 C -0.3193(8) 1.0549(7) 0.1700(7) 0.0264(15) Uani 1 1 d . . .
H21 H -0.2679 0.9668 0.1803 0.032 Uiso 1 1 calc R . .
O22 O 0.3056(6) 0.2547(5) -0.1404(5) 0.0338(12) Uani 1 1 d . . .
C23 C 0.3659(8) 0.3409(7) -0.2507(8) 0.0279(16) Uani 1 1 d . . .
O24 O 0.4114(6) 0.4548(5) -0.2607(5) 0.0323(12) Uani 1 1 d . . .
C25 C 0.3852(9) 0.3093(8) -0.3838(8) 0.0345(18) Uani 1 1 d . . .
H25A H 0.4478 0.2230 -0.3756 0.052 Uiso 1 1 calc R . .
H25B H 0.4348 0.3847 -0.4609 0.052 Uiso 1 1 calc R . .
H25C H 0.2856 0.2998 -0.4004 0.052 Uiso 1 1 calc R . .

loop_
_atom_site_aniso_label
_atom_site_aniso_U_11
_atom_site_aniso_U_22
_atom_site_aniso_U_33
_atom_site_aniso_U_23
_atom_site_aniso_U_13
_atom_site_aniso_U_12
Ag1 0.0320(3) 0.0269(3) 0.0303(3) -0.0130(2) -0.0107(2) 0.0060(2)
N1 0.031(3) 0.025(3) 0.024(3) -0.007(3) -0.005(3) 0.002(2)
C2 0.030(4) 0.028(4) 0.027(4) -0.010(3) -0.011(3) 0.006(3)
N3 0.027(3) 0.028(3) 0.024(3) -0.009(3) -0.006(2) 0.003(2)
C4 0.025(4) 0.026(4) 0.030(4) -0.010(3) -0.011(3) 0.006(3)
C5 0.024(4) 0.028(4) 0.028(4) -0.007(3) -0.012(3) 0.001(3)
C6 0.028(4) 0.025(4) 0.035(4) -0.014(3) -0.014(3) 0.005(3)
C7 0.022(3) 0.022(3) 0.024(3) -0.009(3) -0.009(3) 0.000(3)
C8 0.032(4) 0.024(4) 0.029(4) -0.009(3) -0.018(3) -0.002(3)
C9 0.031(4) 0.030(4) 0.019(3) -0.006(3) -0.009(3) -0.008(3)
C10 0.027(4) 0.038(4) 0.030(4) -0.017(3) -0.013(3) 0.000(3)
C11 0.022(3) 0.028(4) 0.035(4) -0.019(3) -0.014(3) 0.004(3)
C12 0.023(3) 0.020(3) 0.029(4) -0.010(3) -0.013(3) 0.001(3)
C13 0.036(4) 0.021(4) 0.031(4) -0.007(3) -0.010(3) 0.002(3)
C14 0.043(5) 0.023(4) 0.034(4) -0.006(3) -0.016(4) -0.001(3)
C15 0.026(4) 0.054(5) 0.042(5) -0.025(4) -0.004(3) 0.001(4)
C16 0.030(4) 0.030(4) 0.039(4) -0.020(3) -0.019(3) 0.006(3)
N17 0.024(3) 0.026(3) 0.032(3) -0.015(3) -0.010(3) 0.007(2)
C18 0.034(4) 0.025(4) 0.025(4) -0.012(3) -0.010(3) 0.004(3)
N19 0.031(3) 0.024(3) 0.026(3) -0.009(3) -0.012(3) 0.002(2)
C20 0.029(4) 0.033(4) 0.028(4) -0.016(3) -0.005(3) 0.000(3)
C21 0.026(4) 0.027(4) 0.031(4) -0.017(3) -0.007(3) 0.006(3)
O22 0.047(3) 0.024(3) 0.031(3) -0.007(2) -0.011(2) -0.007(2)
C23 0.024(4) 0.029(4) 0.038(4) -0.017(3) -0.021(3) 0.013(3)
O24 0.038(3) 0.028(3) 0.036(3) -0.015(2) -0.014(2) 0.000(2)
C25 0.031(4) 0.040(4) 0.038(4) -0.019(4) -0.013(3) 0.006(3)

loop_
_atom_type_symbol
_atom_type_description
_atom_type_scat_dispersion_real
_atom_type_scat_dispersion_imag
_atom_type_scat_source
C C 0.0033 0.0016 'International Tables Vol C Tables 4.2.6.8 and 6.1.1.4'
H H 0.0000 0.0000 'International Tables Vol C Tables 4.2.6.8 and 6.1.1.4'
N N 0.0061 0.0033 'International Tables Vol C Tables 4.2.6.8 and 6.1.1.4'
O O 0.0106 0.0060 'International Tables Vol C Tables 4.2.6.8 and 6.1.1.4'
Ag Ag -0.8971 1.1015 'International Tables Vol C Tables 4.2.6.8 and 6.1.1.4'

loop_
_geom_angle_atom_site_label_1
_geom_angle_atom_site_label_2
_geom_angle_atom_site_label_3
_geom_angle
_geom_angle_site_symmetry_1
_geom_angle_site_symmetry_3
_geom_angle_publ_flag
N1 Ag1 N19 115.4(2) . 1_645 ?
N1 Ag1 O22 143.2(2) . . ?
N19 Ag1 O22 99.9(2) 1_645 . ?
C2 N1 C5 105.5(6) . . ?
C2 N1 Ag1 119.9(5) . . ?
C5 N1 Ag1 132.8(5) . . ?
N1 C2 N3 110.9(6) . . ?
N1 C2 H2 124.5 . . ?
N3 C2 H2 124.5 . . ?
C2 N3 C4 107.4(6) . . ?
C2 N3 C6 125.4(6) . . ?
C4 N3 C6 127.1(6) . . ?
C5 C4 N3 106.0(6) . . ?
C5 C4 H4 127.0 . . ?
N3 C4 H4 127.0 . . ?
C4 C5 N1 110.0(6) . . ?
C4 C5 H5 125.0 . . ?
N1 C5 H5 125.0 . . ?
N3 C6 C7 110.8(6) . . ?
N3 C6 H6A 109.5 . . ?
C7 C6 H6A 109.5 . . ?
N3 C6 H6B 109.5 . . ?
C7 C6 H6B 109.5 . . ?
H6A C6 H6B 108.1 . . ?
C8 C7 C12 119.6(6) . . ?
C8 C7 C6 119.3(6) . . ?
C12 C7 C6 121.1(6) . . ?
C9 C8 C7 119.8(6) . . ?
C9 C8 C14 119.2(7) . . ?
C7 C8 C14 121.0(7) . . ?
C8 C9 C10 121.8(7) . . ?
C8 C9 H9 119.1 . . ?
C10 C9 H9 119.1 . . ?
C11 C10 C9 118.1(6) . . ?
C11 C10 C15 122.2(7) . . ?
C9 C10 C15 119.8(7) . . ?
C10 C11 C12 120.9(6) . . ?
C10 C11 C16 119.3(6) . . ?
C12 C11 C16 119.8(6) . . ?
C7 C12 C11 119.7(6) . . ?
C7 C12 C13 120.4(6) . . ?
C11 C12 C13 119.9(6) . . ?
C12 C13 H13A 109.5 . . ?
C12 C13 H13B 109.5 . . ?
H13A C13 H13B 109.5 . . ?
C12 C13 H13C 109.5 . . ?
H13A C13 H13C 109.5 . . ?
H13B C13 H13C 109.5 . . ?
C8 C14 H14A 109.5 . . ?
C8 C14 H14B 109.5 . . ?
H14A C14 H14B 109.5 . . ?
C8 C14 H14C 109.5 . . ?
H14A C14 H14C 109.5 . . ?
H14B C14 H14C 109.5 . . ?
C10 C15 H15A 109.5 . . ?
C10 C15 H15B 109.5 . . ?
H15A C15 H15B 109.5 . . ?
C10 C15 H15C 109.5 . . ?
H15A C15 H15C 109.5 . . ?
H15B C15 H15C 109.5 . . ?
N17 C16 C11 113.0(5) . . ?
N17 C16 H16A 109.0 . . ?
C11 C16 H16A 109.0 . . ?
N17 C16 H16B 109.0 . . ?
C11 C16 H16B 109.0 . . ?
H16A C16 H16B 107.8 . . ?
C18 N17 C21 106.8(6) . . ?
C18 N17 C16 124.3(6) . . ?
C21 N17 C16 128.6(6) . . ?
N19 C18 N17 111.6(6) . . ?
N19 C18 H18 124.2 . . ?
N17 C18 H18 124.2 . . ?
C18 N19 C20 105.0(6) . . ?
C18 N19 Ag1 133.4(5) . 1_465 ?
C20 N19 Ag1 121.6(5) . 1_465 ?
C21 C20 N19 110.5(6) . . ?
C21 C20 H20 124.7 . . ?
N19 C20 H20 124.7 . . ?
C20 C21 N17 106.1(6) . . ?
C20 C21 H21 127.0 . . ?
N17 C21 H21 127.0 . . ?
C23 O22 Ag1 98.1(4) . . ?
O22 C23 O24 124.7(7) . . ?
O22 C23 C25 118.5(7) . . ?
O24 C23 C25 116.8(7) . . ?
C23 C25 H25A 109.5 . . ?
C23 C25 H25B 109.5 . . ?
H25A C25 H25B 109.5 . . ?
C23 C25 H25C 109.5 . . ?
H25A C25 H25C 109.5 . . ?
H25B C25 H25C 109.5 . . ?

loop_
_geom_bond_atom_site_label_1
_geom_bond_atom_site_label_2
_geom_bond_distance
_geom_bond_site_symmetry_2
_geom_bond_publ_flag
Ag1 N1 2.199(6) . ?
Ag1 N19 2.296(6) 1_645 ?
Ag1 O22 2.329(5) . ?
N1 C2 1.312(9) . ?
N1 C5 1.393(9) . ?
C2 N3 1.365(9) . ?
C2 H2 0.9500 . ?
N3 C4 1.373(9) . ?
N3 C6 1.476(9) . ?
C4 C5 1.350(10) . ?
C4 H4 0.9500 . ?
C5 H5 0.9500 . ?
C6 C7 1.510(9) . ?
C6 H6A 0.9900 . ?
C6 H6B 0.9900 . ?
C7 C8 1.396(10) . ?
C7 C12 1.404(9) . ?
C8 C9 1.395(10) . ?
C8 C14 1.521(10) . ?
C9 C10 1.402(10) . ?
C9 H9 0.9500 . ?
C10 C11 1.397(11) . ?
C10 C15 1.498(10) . ?
C11 C12 1.414(9) . ?
C11 C16 1.528(10) . ?
C12 C13 1.509(10) . ?
C13 H13A 0.9800 . ?
C13 H13B 0.9800 . ?
C13 H13C 0.9800 . ?
C14 H14A 0.9800 . ?
C14 H14B 0.9800 . ?
C14 H14C 0.9800 . ?
C15 H15A 0.9800 . ?
C15 H15B 0.9800 . ?
C15 H15C 0.9800 . ?
C16 N17 1.478(9) . ?
C16 H16A 0.9900 . ?
C16 H16B 0.9900 . ?
N17 C18 1.361(9) . ?
N17 C21 1.373(9) . ?
C18 N19 1.317(9) . ?
C18 H18 0.9500 . ?
N19 C20 1.380(9) . ?
N19 Ag1 2.296(6) 1_465 ?
C20 C21 1.351(10) . ?
C20 H20 0.9500 . ?
C21 H21 0.9500 . ?
O22 C23 1.253(9) . ?
C23 O24 1.269(9) . ?
C23 C25 1.526(10) . ?
C25 H25A 0.9800 . ?
C25 H25B 0.9800 . ?
C25 H25C 0.9800 . ?

loop_
_geom_torsion_atom_site_label_1
_geom_torsion_atom_site_label_2
_geom_torsion_atom_site_label_3
_geom_torsion_atom_site_label_4
_geom_torsion
_geom_torsion_site_symmetry_1
_geom_torsion_site_symmetry_2
_geom_torsion_site_symmetry_3
_geom_torsion_site_symmetry_4
_geom_torsion_publ_flag
N19 Ag1 N1 C2 25.5(6) 1_645 . . . ?
O22 Ag1 N1 C2 -172.2(5) . . . . ?
N19 Ag1 N1 C5 -172.0(6) 1_645 . . . ?
O22 Ag1 N1 C5 -9.8(8) . . . . ?
C5 N1 C2 N3 0.9(8) . . . . ?
Ag1 N1 C2 N3 167.6(5) . . . . ?
N1 C2 N3 C4 0.6(8) . . . . ?
N1 C2 N3 C6 -176.3(6) . . . . ?
C2 N3 C4 C5 -1.8(8) . . . . ?
C6 N3 C4 C5 175.0(6) . . . . ?
N3 C4 C5 N1 2.4(8) . . . . ?
C2 N1 C5 C4 -2.0(8) . . . . ?
Ag1 N1 C5 C4 -166.3(5) . . . . ?
C2 N3 C6 C7 -150.7(7) . . . . ?
C4 N3 C6 C7 33.0(10) . . . . ?
N3 C6 C7 C8 84.9(7) . . . . ?
N3 C6 C7 C12 -93.1(8) . . . . ?
C12 C7 C8 C9 2.2(10) . . . . ?
C6 C7 C8 C9 -175.8(6) . . . . ?
C12 C7 C8 C14 -177.6(6) . . . . ?
C6 C7 C8 C14 4.4(10) . . . . ?
C7 C8 C9 C10 -1.2(10) . . . . ?
C14 C8 C9 C10 178.5(6) . . . . ?
C8 C9 C10 C11 -1.9(10) . . . . ?
C8 C9 C10 C15 179.3(6) . . . . ?
C9 C10 C11 C12 4.2(10) . . . . ?
C15 C10 C11 C12 -177.1(6) . . . . ?
C9 C10 C11 C16 -176.0(6) . . . . ?
C15 C10 C11 C16 2.8(10) . . . . ?
C8 C7 C12 C11 0.0(9) . . . . ?
C6 C7 C12 C11 178.0(6) . . . . ?
C8 C7 C12 C13 179.7(6) . . . . ?
C6 C7 C12 C13 -2.3(9) . . . . ?
C10 C11 C12 C7 -3.3(10) . . . . ?
C16 C11 C12 C7 176.9(6) . . . . ?
C10 C11 C12 C13 177.0(6) . . . . ?
C16 C11 C12 C13 -2.9(9) . . . . ?
C10 C11 C16 N17 -86.8(8) . . . . ?
C12 C11 C16 N17 93.0(8) . . . . ?
C11 C16 N17 C18 166.1(7) . . . . ?
C11 C16 N17 C21 -20.8(11) . . . . ?
C21 N17 C18 N19 1.0(8) . . . . ?
C16 N17 C18 N19 175.4(6) . . . . ?
N17 C18 N19 C20 -1.1(8) . . . . ?
N17 C18 N19 Ag1 177.6(5) . . . 1_465 ?
C18 N19 C20 C21 0.7(9) . . . . ?
Ag1 N19 C20 C21 -178.1(5) 1_465 . . . ?
N19 C20 C21 N17 -0.1(8) . . . . ?
C18 N17 C21 C20 -0.5(8) . . . . ?
C16 N17 C21 C20 -174.6(7) . . . . ?
N1 Ag1 O22 C23 91.8(5) . . . . ?
N19 Ag1 O22 C23 -104.4(4) 1_645 . . . ?
Ag1 O22 C23 O24 -2.2(7) . . . . ?
Ag1 O22 C23 C25 178.7(5) . . . . ?
